data_4502122
loop_
_publ_author_name
'Adarsh, N. N.'
'Sahoo, Pathik'
'Dastidar, Parthasarathi'

_publ_section_title
;
 Is a Crystal Engineering Approach Useful in Designing Metallogels? A Case
 Study
;
_journal_issue 11
_journal_name_full 'Crystal Growth &amp; Design'
_journal_page_first 4976
_journal_paper_doi 10.1021/cg101078f
_journal_volume 10
_journal_year 2010
_chemical_formula_moiety 'C26 H20 Cu N4 O7, 2(H2 O)'
_chemical_formula_sum 'C26 H24 Cu N4 O9'
_chemical_formula_weight 600.03
_chemical_name_systematic
; 
 ? 
;
_space_group_IT_number 14
_symmetry_cell_setting monoclinic
_symmetry_space_group_name_Hall '-P 2yn'
_symmetry_space_group_name_H-M 'P 1 21/n 1'
_atom_sites_solution_hydrogens geom
_atom_sites_solution_primary direct
_atom_sites_solution_secondary difmap
_audit_creation_method SHELXL-97
_cell_angle_alpha 90.00
_cell_angle_beta 107.125(3)
_cell_angle_gamma 90.00
_cell_formula_units_Z 4
_cell_length_a 10.842(2)
_cell_length_b 16.505(3)
_cell_length_c 14.595(3)
_cell_measurement_temperature 100(2)
_cell_volume 2495.9(8)
_computing_cell_refinement 'Bruker Apex II and SAINT (Bruker, 2006)'
_computing_data_collection 'Bruker Apex II (Bruker, 2006)'
_computing_data_reduction SAINT
_computing_molecular_graphics 'Mercury 2.3 (Macrae et al., 2008)'
_computing_publication_material 'Bruker Apex II'
_computing_structure_refinement 'SHELXL-97 (Sheldrick, 1997)'
_computing_structure_solution 'SHELXS-97 (Sheldrick, 1990)'
_diffrn_ambient_temperature 100(2)
_diffrn_detector_area_resol_mean 3
_diffrn_measured_fraction_theta_full 0.998
_diffrn_measured_fraction_theta_max 0.998
_diffrn_measurement_device_type 'Bruker CCD area detector'
_diffrn_measurement_method 'omega scan'
_diffrn_radiation_monochromator graphite
_diffrn_radiation_source 'fine-focus sealed tube'
_diffrn_radiation_type MoK\a
_diffrn_radiation_wavelength 0.71073
_diffrn_reflns_av_R_equivalents 0.0722
_diffrn_reflns_av_sigmaI/netI 0.0489
_diffrn_reflns_limit_h_max 11
_diffrn_reflns_limit_h_min -11
_diffrn_reflns_limit_k_max 17
_diffrn_reflns_limit_k_min -17
_diffrn_reflns_limit_l_max 15
_diffrn_reflns_limit_l_min -15
_diffrn_reflns_number 17826
_diffrn_reflns_theta_full 22.05
_diffrn_reflns_theta_max 22.05
_diffrn_reflns_theta_min 1.91
_exptl_absorpt_coefficient_mu 0.940
_exptl_absorpt_correction_T_max 0.8956
_exptl_absorpt_correction_T_min 0.7657
_exptl_absorpt_correction_type multi-scan
_exptl_absorpt_process_details sadabs
_exptl_crystal_colour green
_exptl_crystal_density_diffrn 1.597
_exptl_crystal_density_method 'not measured'
_exptl_crystal_description plate
_exptl_crystal_F_000 1236
_exptl_crystal_size_max 0.30
_exptl_crystal_size_mid 0.24
_exptl_crystal_size_min 0.12
_refine_diff_density_max 0.246
_refine_diff_density_min -0.304
_refine_diff_density_rms 0.066
_refine_ls_extinction_method none
_refine_ls_goodness_of_fit_ref 1.040
_refine_ls_hydrogen_treatment mixed
_refine_ls_matrix_type full
_refine_ls_number_parameters 383
_refine_ls_number_reflns 3079
_refine_ls_number_restraints 0
_refine_ls_restrained_S_all 1.040
_refine_ls_R_factor_all 0.0537
_refine_ls_R_factor_gt 0.0359
_refine_ls_shift/su_max 0.001
_refine_ls_shift/su_mean 0.000
_refine_ls_structure_factor_coef Fsqd
_refine_ls_weighting_details 'calc w=1/[\s^2^(Fo^2^)+(0.0422P)^2^+1.3720P] where P=(Fo^2^+2Fc^2^)/3'
_refine_ls_weighting_scheme calc
_refine_ls_wR_factor_gt 0.0822
_refine_ls_wR_factor_ref 0.0896
_reflns_number_gt 2375
_reflns_number_total 3079
_reflns_threshold_expression >2sigma(I)
_cod_data_source_file cg101078f_si_002.cif
_cod_data_source_block 3
_cod_original_cell_volume 2496.1(9)
_cod_original_sg_symbol_H-M P2(1)/n
_cod_database_code 4502122

loop_
_symmetry_equiv_pos_as_xyz
'x, y, z'
'-x+1/2, y+1/2, -z+1/2'
'-x, -y, -z'
'x-1/2, -y-1/2, z-1/2'

loop_
_atom_site_label
_atom_site_type_symbol
_atom_site_fract_x
_atom_site_fract_y
_atom_site_fract_z
_atom_site_U_iso_or_equiv
_atom_site_adp_type
_atom_site_occupancy
_atom_site_symmetry_multiplicity
_atom_site_calc_flag
_atom_site_refinement_flags
Cu1 Cu 0.94914(4) 0.13952(3) 0.94836(3) 0.01668(18) Uani 1 1 d .
N1 N 0.8651(3) 0.18649(19) 0.8190(2) 0.0191(8) Uani 1 1 d .
C2 C 0.7711(4) 0.2428(2) 0.8053(3) 0.0188(10) Uani 1 1 d .
H2 H 0.7401 0.2563 0.8564 0.023 Uiso 1 1 calc R
C3 C 0.7196(4) 0.2806(2) 0.7188(3) 0.0212(10) Uani 1 1 d .
H3 H 0.6539 0.3184 0.7115 0.025 Uiso 1 1 calc R
C4 C 0.7658(4) 0.2623(2) 0.6424(3) 0.0196(10) Uani 1 1 d .
H4 H 0.7339 0.2885 0.5838 0.024 Uiso 1 1 calc R
C5 C 0.8606(4) 0.2040(2) 0.6557(3) 0.0171(10) Uani 1 1 d .
C6 C 0.9073(4) 0.1669(2) 0.7441(3) 0.0201(10) Uani 1 1 d .
H6 H 0.9702 0.1270 0.7520 0.024 Uiso 1 1 calc R
N7 N 0.9097(3) 0.17810(19) 0.5797(2) 0.0215(8) Uani 1 1 d .
H7 H 0.8567 0.1723 0.5233 0.026 Uiso 1 1 calc R
C8 C 1.0367(4) 0.1623(3) 0.5931(3) 0.0246(10) Uani 1 1 d .
O9 O 1.1211(3) 0.17897(18) 0.6664(2) 0.0334(8) Uani 1 1 d .
C10 C 1.0658(4) 0.1209(2) 0.5102(3) 0.0214(10) Uani 1 1 d .
C11 C 0.9975(4) 0.1352(2) 0.4146(3) 0.0229(10) Uani 1 1 d .
H11 H 0.9300 0.1723 0.3999 0.027 Uiso 1 1 calc R
C12 C 1.0285(4) 0.0951(2) 0.3417(3) 0.0231(10) Uani 1 1 d .
H12 H 0.9815 0.1047 0.2783 0.028 Uiso 1 1 calc R
C13 C 1.1292(4) 0.0406(2) 0.3630(3) 0.0231(10) Uani 1 1 d .
H13 H 1.1513 0.0144 0.3136 0.028 Uiso 1 1 calc R
C14 C 1.1983(4) 0.0243(2) 0.4579(3) 0.0203(10) Uani 1 1 d .
C15 C 1.1648(4) 0.0643(2) 0.5308(3) 0.0234(10) Uani 1 1 d .
H15 H 1.2094 0.0531 0.5944 0.028 Uiso 1 1 calc R
C16 C 1.2976(4) -0.0408(3) 0.4838(3) 0.0224(10) Uani 1 1 d .
O17 O 1.3012(3) -0.08821(17) 0.5509(2) 0.0286(7) Uani 1 1 d .
N18 N 1.3760(3) -0.04771(19) 0.4277(2) 0.0211(8) Uani 1 1 d .
H18 H 1.3762 -0.0073 0.3905 0.025 Uiso 1 1 calc R
C19 C 1.4579(4) -0.1127(2) 0.4222(3) 0.0188(10) Uani 1 1 d .
C20 C 1.5103(4) -0.1135(2) 0.3467(3) 0.0228(10) Uani 1 1 d .
H20 H 1.4955 -0.0704 0.3037 0.027 Uiso 1 1 calc R
C21 C 1.5846(4) -0.1782(2) 0.3351(3) 0.0228(10) Uani 1 1 d .
H21 H 1.6209 -0.1792 0.2848 0.027 Uiso 1 1 calc R
C22 C 1.6040(4) -0.2415(2) 0.3997(3) 0.0194(10) Uani 1 1 d .
H22 H 1.6535 -0.2855 0.3916 0.023 Uiso 1 1 calc R
N23 N 1.5542(3) -0.24197(19) 0.4736(2) 0.0191(8) Uani 1 1 d .
C24 C 1.4847(4) -0.1775(2) 0.4858(3) 0.0208(10) Uani 1 1 d .
H24 H 1.4535 -0.1764 0.5386 0.025 Uiso 1 1 calc R
O25 O 0.7777(2) 0.11734(15) 0.96346(18) 0.0187(6) Uani 1 1 d .
O26 O 0.7426(2) -0.00143(17) 0.88512(19) 0.0229(7) Uani 1 1 d .
C27 C 0.7053(4) 0.0598(3) 0.9209(3) 0.0180(10) Uani 1 1 d .
C28 C 0.5638(4) 0.0682(2) 0.9126(3) 0.0178(10) Uani 1 1 d .
C29 C 0.5164(4) 0.1383(2) 0.9424(3) 0.0200(10) Uani 1 1 d .
H29 H 0.5723 0.1811 0.9667 0.024 Uiso 1 1 calc R
C30 C 0.3880(4) 0.1453(2) 0.9366(3) 0.0199(10) Uani 1 1 d .
H30 H 0.3582 0.1926 0.9576 0.024 Uiso 1 1 calc R
C31 C 0.3020(4) 0.0824(2) 0.8994(3) 0.0151(9) Uani 1 1 d .
C32 C 0.1626(4) 0.0868(3) 0.8971(3) 0.0184(10) Uani 1 1 d .
O33 O 0.1241(2) 0.14943(16) 0.93219(18) 0.0189(6) Uani 1 1 d .
O34 O 0.0900(2) 0.02871(16) 0.86041(18) 0.0197(7) Uani 1 1 d .
C35 C 0.3485(4) 0.0123(2) 0.8694(3) 0.0200(10) Uani 1 1 d .
H35 H 0.2926 -0.0304 0.8447 0.024 Uiso 1 1 calc R
C36 C 0.4786(4) 0.0055(2) 0.8759(3) 0.0186(10) Uani 1 1 d .
H36 H 0.5089 -0.0418 0.8554 0.022 Uiso 1 1 calc R
O37 O 1.0306(3) 0.08213(17) 1.0696(2) 0.0192(7) Uani 1 1 d .
O38 O 0.6149(3) 0.9320(2) 0.7089(2) 0.0296(8) Uani 1 1 d .
O39 O 0.4065(3) 0.8354(2) 0.7333(3) 0.0467(10) Uani 1 1 d .
H37A H 1.095(6) 0.058(3) 1.073(4) 0.08(2) Uiso 1 1 d .
H37B H 0.979(4) 0.048(3) 1.085(3) 0.037(15) Uiso 1 1 d .
H38A H 0.654(5) 0.951(3) 0.769(4) 0.08(2) Uiso 1 1 d .
H38B H 0.555(6) 0.899(4) 0.711(4) 0.10(2) Uiso 1 1 d .
H39A H 0.377(5) 0.791(3) 0.751(4) 0.069 Uiso 1 1 d .
H39B H 0.349(5) 0.834(3) 0.667(4) 0.069 Uiso 1 1 d .

loop_
_atom_site_aniso_label
_atom_site_aniso_U_11
_atom_site_aniso_U_22
_atom_site_aniso_U_33
_atom_site_aniso_U_23
_atom_site_aniso_U_13
_atom_site_aniso_U_12
Cu1 0.0103(3) 0.0207(3) 0.0197(3) 0.0005(2) 0.0055(2) 0.0000(2)
N1 0.0098(18) 0.023(2) 0.026(2) 0.0009(16) 0.0077(16) 0.0006(16)
C2 0.013(2) 0.024(2) 0.021(3) -0.001(2) 0.0063(19) 0.000(2)
C3 0.016(2) 0.021(2) 0.025(3) -0.002(2) 0.005(2) -0.0021(19)
C4 0.016(2) 0.020(2) 0.021(2) 0.0014(19) 0.0034(19) -0.0016(19)
C5 0.016(2) 0.017(2) 0.019(2) -0.0039(19) 0.0059(19) -0.0055(19)
C6 0.015(2) 0.022(2) 0.024(3) -0.005(2) 0.005(2) 0.0013(18)
N7 0.021(2) 0.030(2) 0.0131(19) -0.0013(16) 0.0033(16) 0.0042(16)
C8 0.020(3) 0.033(3) 0.023(3) 0.002(2) 0.010(2) 0.003(2)
O9 0.0194(17) 0.054(2) 0.0260(19) -0.0097(16) 0.0051(15) 0.0032(15)
C10 0.019(2) 0.023(2) 0.023(3) 0.003(2) 0.008(2) 0.001(2)
C11 0.017(2) 0.022(2) 0.030(3) -0.001(2) 0.007(2) -0.0017(19)
C12 0.021(2) 0.027(3) 0.022(3) 0.001(2) 0.006(2) 0.000(2)
C13 0.022(2) 0.022(2) 0.028(3) -0.004(2) 0.012(2) -0.003(2)
C14 0.015(2) 0.021(2) 0.025(3) 0.000(2) 0.007(2) -0.0011(19)
C15 0.019(2) 0.027(3) 0.024(3) 0.002(2) 0.006(2) 0.000(2)
C16 0.021(2) 0.025(3) 0.020(3) -0.001(2) 0.005(2) 0.000(2)
O17 0.0292(18) 0.0336(18) 0.0253(18) 0.0045(15) 0.0115(15) 0.0084(14)
N18 0.022(2) 0.0160(19) 0.027(2) 0.0024(16) 0.0098(17) 0.0043(16)
C19 0.014(2) 0.017(2) 0.025(3) 0.003(2) 0.006(2) -0.0014(19)
C20 0.021(2) 0.022(2) 0.025(3) 0.001(2) 0.005(2) -0.001(2)
C21 0.018(2) 0.028(3) 0.025(3) 0.002(2) 0.010(2) 0.000(2)
C22 0.014(2) 0.016(2) 0.028(3) -0.001(2) 0.005(2) 0.0035(18)
N23 0.0142(18) 0.024(2) 0.020(2) -0.0015(16) 0.0052(16) -0.0020(16)
C24 0.013(2) 0.027(3) 0.023(2) -0.004(2) 0.0068(19) 0.000(2)
O25 0.0101(15) 0.0234(16) 0.0218(16) -0.0022(13) 0.0037(12) -0.0023(13)
O26 0.0115(15) 0.0261(17) 0.0318(18) -0.0053(14) 0.0075(13) 0.0018(13)
C27 0.012(2) 0.028(3) 0.014(2) 0.009(2) 0.0044(19) 0.003(2)
C28 0.018(2) 0.022(2) 0.014(2) 0.0031(19) 0.0054(18) 0.000(2)
C29 0.012(2) 0.021(2) 0.027(3) 0.000(2) 0.0047(19) -0.0065(19)
C30 0.022(2) 0.018(2) 0.021(2) -0.0013(19) 0.0095(19) 0.0018(19)
C31 0.014(2) 0.019(2) 0.011(2) 0.0025(18) 0.0024(18) 0.0014(18)
C32 0.014(2) 0.026(3) 0.014(2) 0.011(2) 0.0043(19) -0.001(2)
O33 0.0148(15) 0.0234(17) 0.0206(16) -0.0014(13) 0.0086(12) -0.0006(13)
O34 0.0114(15) 0.0223(16) 0.0265(17) 0.0022(13) 0.0074(13) -0.0035(13)
C35 0.014(2) 0.024(3) 0.023(2) -0.002(2) 0.0067(19) -0.0050(19)
C36 0.019(2) 0.021(2) 0.018(2) -0.0023(19) 0.0090(19) 0.003(2)
O37 0.0130(17) 0.0201(17) 0.0265(18) 0.0021(13) 0.0089(14) -0.0034(15)
O38 0.032(2) 0.0259(19) 0.033(2) 0.0030(16) 0.0124(17) -0.0001(16)
O39 0.053(2) 0.043(2) 0.040(2) 0.0071(18) 0.0073(18) -0.0078(18)

loop_
_atom_type_symbol
_atom_type_description
_atom_type_scat_dispersion_real
_atom_type_scat_dispersion_imag
_atom_type_scat_source
C C 0.0033 0.0016 'International Tables Vol C Tables 4.2.6.8 and 6.1.1.4'
H H 0.0000 0.0000 'International Tables Vol C Tables 4.2.6.8 and 6.1.1.4'
N N 0.0061 0.0033 'International Tables Vol C Tables 4.2.6.8 and 6.1.1.4'
O O 0.0106 0.0060 'International Tables Vol C Tables 4.2.6.8 and 6.1.1.4'
Cu Cu 0.3201 1.2651 'International Tables Vol C Tables 4.2.6.8 and 6.1.1.4'

loop_
_geom_angle_atom_site_label_1
_geom_angle_atom_site_label_2
_geom_angle_atom_site_label_3
_geom_angle
_geom_angle_site_symmetry_1
_geom_angle_site_symmetry_3
O25 Cu1 O37 89.90(12) . .
O25 Cu1 O33 174.00(11) . 1_655
O37 Cu1 O33 87.43(12) . 1_655
O25 Cu1 N1 89.74(11) . .
O37 Cu1 N1 174.07(13) . .
O33 Cu1 N1 92.36(11) 1_655 .
O25 Cu1 N23 87.06(11) . 2_756
O37 Cu1 N23 91.88(12) . 2_756
O33 Cu1 N23 98.39(11) 1_655 2_756
N1 Cu1 N23 94.01(12) . 2_756
C6 N1 C2 118.0(3) . .
C6 N1 Cu1 120.4(3) . .
C2 N1 Cu1 121.4(3) . .
N1 C2 C3 122.2(4) . .
N1 C2 H2 118.9 . .
C3 C2 H2 118.9 . .
C2 C3 C4 119.8(4) . .
C2 C3 H3 120.1 . .
C4 C3 H3 120.1 . .
C5 C4 C3 118.0(4) . .
C5 C4 H4 121.0 . .
C3 C4 H4 121.0 . .
C4 C5 C6 119.6(4) . .
C4 C5 N7 122.1(4) . .
C6 C5 N7 118.3(3) . .
N1 C6 C5 122.2(4) . .
N1 C6 H6 118.9 . .
C5 C6 H6 118.9 . .
C8 N7 C5 122.6(3) . .
C8 N7 H7 118.7 . .
C5 N7 H7 118.7 . .
O9 C8 N7 123.4(4) . .
O9 C8 C10 121.9(4) . .
N7 C8 C10 114.6(4) . .
C15 C10 C11 118.7(4) . .
C15 C10 C8 117.6(4) . .
C11 C10 C8 123.6(4) . .
C12 C11 C10 120.9(4) . .
C12 C11 H11 119.5 . .
C10 C11 H11 119.5 . .
C11 C12 C13 119.8(4) . .
C11 C12 H12 120.1 . .
C13 C12 H12 120.1 . .
C12 C13 C14 120.6(4) . .
C12 C13 H13 119.7 . .
C14 C13 H13 119.7 . .
C15 C14 C13 119.0(4) . .
C15 C14 C16 118.8(4) . .
C13 C14 C16 121.9(4) . .
C10 C15 C14 121.0(4) . .
C10 C15 H15 119.5 . .
C14 C15 H15 119.5 . .
O17 C16 N18 123.0(4) . .
O17 C16 C14 120.4(4) . .
N18 C16 C14 116.5(4) . .
C16 N18 C19 128.3(3) . .
C16 N18 H18 115.9 . .
C19 N18 H18 115.9 . .
C20 C19 C24 118.1(4) . .
C20 C19 N18 117.8(4) . .
C24 C19 N18 124.0(4) . .
C21 C20 C19 119.8(4) . .
C21 C20 H20 120.1 . .
C19 C20 H20 120.1 . .
C20 C21 C22 118.7(4) . .
C20 C21 H21 120.6 . .
C22 C21 H21 120.6 . .
N23 C22 C21 122.4(4) . .
N23 C22 H22 118.8 . .
C21 C22 H22 118.8 . .
C22 N23 C24 118.4(3) . .
C22 N23 Cu1 118.6(3) . 2_746
C24 N23 Cu1 121.5(3) . 2_746
N23 C24 C19 122.4(4) . .
N23 C24 H24 118.8 . .
C19 C24 H24 118.8 . .
C27 O25 Cu1 123.5(2) . .
O26 C27 O25 125.1(3) . .
O26 C27 C28 119.0(4) . .
O25 C27 C28 115.9(4) . .
C36 C28 C29 118.6(3) . .
C36 C28 C27 120.6(4) . .
C29 C28 C27 120.9(4) . .
C30 C29 C28 120.9(4) . .
C30 C29 H29 119.6 . .
C28 C29 H29 119.6 . .
C29 C30 C31 120.7(4) . .
C29 C30 H30 119.7 . .
C31 C30 H30 119.7 . .
C35 C31 C30 118.8(3) . .
C35 C31 C32 119.4(3) . .
C30 C31 C32 121.7(3) . .
O34 C32 O33 123.4(3) . .
O34 C32 C31 118.2(4) . .
O33 C32 C31 118.4(4) . .
C32 O33 Cu1 114.7(2) . 1_455
C31 C35 C36 120.2(4) . .
C31 C35 H35 119.9 . .
C36 C35 H35 119.9 . .
C28 C36 C35 120.9(4) . .
C28 C36 H36 119.6 . .
C35 C36 H36 119.6 . .
Cu1 O37 H37A 117(4) . .
Cu1 O37 H37B 113(3) . .
H37A O37 H37B 106(5) . .
H38A O38 H38B 109(5) . .
H39A O39 H39B 95(4) . .

loop_
_geom_bond_atom_site_label_1
_geom_bond_atom_site_label_2
_geom_bond_distance
_geom_bond_site_symmetry_2
Cu1 O25 1.969(3) .
Cu1 O37 1.971(3) .
Cu1 O33 1.986(2) 1_655
Cu1 N1 1.996(3) .
Cu1 N23 2.269(3) 2_756
N1 C6 1.342(5) .
N1 C2 1.350(5) .
C2 C3 1.372(5) .
C2 H2 0.9300 .
C3 C4 1.384(5) .
C3 H3 0.9300 .
C4 C5 1.379(5) .
C4 H4 0.9300 .
C5 C6 1.383(5) .
C5 N7 1.430(5) .
C6 H6 0.9300 .
N7 C8 1.358(5) .
N7 H7 0.8600 .
C8 O9 1.217(5) .
C8 C10 1.502(6) .
C10 C15 1.388(5) .
C10 C11 1.393(6) .
C11 C12 1.376(5) .
C11 H11 0.9300 .
C12 C13 1.378(5) .
C12 H12 0.9300 .
C13 C14 1.393(6) .
C13 H13 0.9300 .
C14 C15 1.389(5) .
C14 C16 1.488(6) .
C15 H15 0.9300 .
C16 O17 1.245(4) .
C16 N18 1.348(5) .
N18 C19 1.409(5) .
N18 H18 0.8600 .
C19 C20 1.382(5) .
C19 C24 1.390(5) .
C20 C21 1.378(5) .
C20 H20 0.9300 .
C21 C22 1.381(5) .
C21 H21 0.9300 .
C22 N23 1.341(5) .
C22 H22 0.9300 .
N23 C24 1.345(5) .
N23 Cu1 2.269(3) 2_746
C24 H24 0.9300 .
O25 C27 1.272(5) .
O26 C27 1.258(5) .
C27 C28 1.509(5) .
C28 C36 1.386(5) .
C28 C29 1.387(5) .
C29 C30 1.374(5) .
C29 H29 0.9300 .
C30 C31 1.395(5) .
C30 H30 0.9300 .
C31 C35 1.383(5) .
C31 C32 1.504(5) .
C32 O34 1.255(4) .
C32 O33 1.278(4) .
O33 Cu1 1.986(2) 1_455
C35 C36 1.390(5) .
C35 H35 0.9300 .
C36 H36 0.9300 .
O37 H37A 0.79(6) .
O37 H37B 0.86(5) .
O38 H38A 0.90(6) .
O38 H38B 0.86(7) .
O39 H39A 0.87(5) .
O39 H39B 0.99(5) .

loop_
_geom_hbond_atom_site_label_D
_geom_hbond_atom_site_label_H
_geom_hbond_atom_site_label_A
_geom_hbond_distance_DH
_geom_hbond_distance_HA
_geom_hbond_distance_DA
_geom_hbond_angle_DHA
_geom_hbond_site_symmetry_A
N7 H7 O17 0.86 2.22 2.915(4) 137.5 3_756
N18 H18 O38 0.86 1.93 2.783(4) 168.8 3_766
O37 H37A O26 0.79(6) 1.93(6) 2.702(4) 165(6) 3_757
O37 H37B O34 0.86(5) 1.78(5) 2.624(4) 166(4) 3_657
O38 H38A O26 0.90(6) 1.86(6) 2.764(5) 173(5) 1_565
O38 H38B O39 0.86(7) 2.02(7) 2.872(5) 170(6) 1
O39 H39A O9 0.87(5) 2.21(6) 3.026(5) 158(5) 2_656
O39 H39B O17 0.99(5) 2.07(5) 2.862(4) 136(4) 1_465
